data_7230378
loop_
_publ_author_name
'Carballo, Rosa'
'Casti\~neiras, Alfonso'
'Covelo, Berta'
'Lago, Ana B.'
'V\'azquez-L\'opez, Ezequiel M.'
'G\'omez-Paz, Olaya'
'Balboa, Susana'
'Prieto, Inmaculada'

_publ_section_title
;
 Chiral and achiral 1D copper(ii) coordination polymers based on glycolato
 and chelating aromatic diamine ligands
;
_journal_issue 17
_journal_name_full CrystEngComm
_journal_page_first 2455
_journal_paper_doi 10.1039/C8CE00279G
_journal_volume 20
_journal_year 2018
_chemical_formula_moiety 'C12 H14 Cu N3 O4, Cl O4'
_chemical_formula_sum 'C12 H14 Cl Cu N3 O8'
_chemical_formula_weight 427.25
_space_group_crystal_system monoclinic
_space_group_IT_number 14
_space_group_name_Hall '-P 2yn'
_space_group_name_H-M_alt 'P 1 21/n 1'
_symmetry_space_group_name_Hall '-P 2yn'
_symmetry_space_group_name_H-M 'P 1 21/n 1'
_atom_sites_solution_hydrogens mixed
_atom_sites_solution_primary iterative
_audit_creation_date 2017-10-30
_audit_creation_method
;
Olex2 1.2
(compiled 2017.08.10 svn.r3458 for OlexSys, GUI svn.r5381)
;
_audit_update_record
;
2018-02-19 deposited with the CCDC.
2018-03-26 downloaded from the CCDC.
;
_cell_angle_alpha 90
_cell_angle_beta 91.226(2)
_cell_angle_gamma 90
_cell_formula_units_Z 4
_cell_length_a 10.2071(6)
_cell_length_b 9.4026(5)
_cell_length_c 16.5141(9)
_cell_measurement_reflns_used 9983
_cell_measurement_temperature 100(2)
_cell_measurement_theta_max 28.36
_cell_measurement_theta_min 2.47
_cell_volume 1584.55(15)
_computing_cell_refinement 'SAINT V8.38A (?, 2016)'
_computing_data_reduction 'SAINT V8.38A (?, 2016)'
_computing_molecular_graphics 'Olex2 (Dolomanov et al., 2009)'
_computing_publication_material 'Olex2 (Dolomanov et al., 2009)'
_computing_structure_refinement 'XL (Sheldrick, 2008)'
_computing_structure_solution 'olex2.solve (Bourhis et al., 2015)'
_diffrn_ambient_temperature 100.0
_diffrn_measured_fraction_theta_full 1.000
_diffrn_measured_fraction_theta_max 0.999
_diffrn_measurement_device_type 'Bruker D8 Venture Photon 100 CMOS'
_diffrn_measurement_method '\f and \w scans'
_diffrn_radiation_monochromator 'Incoatec HeliosTM multilayer optics'
_diffrn_radiation_source 'Incoatec high brillance I\muS microsource'
_diffrn_radiation_wavelength 0.71073
_diffrn_reflns_av_R_equivalents 0.0262
_diffrn_reflns_av_unetI/netI 0.0185
_diffrn_reflns_Laue_measured_fraction_full 1.000
_diffrn_reflns_Laue_measured_fraction_max 0.999
_diffrn_reflns_limit_h_max 12
_diffrn_reflns_limit_h_min -13
_diffrn_reflns_limit_k_max 12
_diffrn_reflns_limit_k_min -12
_diffrn_reflns_limit_l_max 22
_diffrn_reflns_limit_l_min -22
_diffrn_reflns_number 23261
_diffrn_reflns_point_group_measured_fraction_full 1.000
_diffrn_reflns_point_group_measured_fraction_max 0.999
_diffrn_reflns_theta_full 25.242
_diffrn_reflns_theta_max 28.364
_diffrn_reflns_theta_min 2.369
_diffrn_standards_number 0
_exptl_absorpt_coefficient_mu 1.596
_exptl_absorpt_correction_T_max 0.7457
_exptl_absorpt_correction_T_min 0.6069
_exptl_absorpt_correction_type multi-scan
_exptl_absorpt_process_details 'SADABS-2016/2 (Bruker,2016/2)'
_exptl_crystal_colour green
_exptl_crystal_colour_primary green
_exptl_crystal_density_diffrn 1.791
_exptl_crystal_description prism
_exptl_crystal_F_000 868
_exptl_crystal_size_max 0.231
_exptl_crystal_size_mid 0.215
_exptl_crystal_size_min 0.121
_refine_diff_density_max 0.428
_refine_diff_density_min -0.516
_refine_diff_density_rms 0.070
_refine_ls_extinction_method none
_refine_ls_goodness_of_fit_ref 1.075
_refine_ls_hydrogen_treatment mixed
_refine_ls_matrix_type full
_refine_ls_number_parameters 242
_refine_ls_number_reflns 3966
_refine_ls_number_restraints 0
_refine_ls_restrained_S_all 1.075
_refine_ls_R_factor_all 0.0272
_refine_ls_R_factor_gt 0.0236
_refine_ls_shift/su_max 0.001
_refine_ls_shift/su_mean 0.000
_refine_ls_structure_factor_coef Fsqd
_refine_ls_weighting_details 'w=1/[\s^2^(Fo^2^)+(0.0286P)^2^+1.2685P] where P=(Fo^2^+2Fc^2^)/3'
_refine_ls_weighting_scheme calc
_refine_ls_wR_factor_gt 0.0600
_refine_ls_wR_factor_ref 0.0616
_reflns_Friedel_coverage 0.000
_reflns_number_gt 3639
_reflns_number_total 3966
_reflns_threshold_expression 'I > 2\s(I)'
_cod_data_source_file c8ce00279g1.cif
_cod_data_source_block 32016401_0m
_cod_depositor_comments 'Adding full bibliography for 7230374--7230379.cif.'
_cod_database_code 7230378
_shelx_shelxl_version_number 2016/6
_shelx_space_group_comment
;
The symmetry employed for this shelxl refinement is uniquely defined
by the following loop, which should always be used as a source of
symmetry information in preference to the above space-group names.
They are only intended as comments.
;
_shelx_estimated_absorpt_t_max 0.830
_shelx_estimated_absorpt_t_min 0.709
_olex2_refinement_description
;
1. Fixed Uiso
 At 1.2 times of:
  All C(H) groups, All C(H,H) groups
2.a Secondary CH2 refined with riding coordinates:
 C12(H12A,H12B)
2.b Aromatic/amide H refined with riding coordinates:
 C1(H1), C2(H2), C3(H3A), C4(H4), C7(H7), C8(H8), C9(H9), C10(H10)
;
_olex2_submission_special_instructions 'No special instructions were received'

loop_
_space_group_symop_operation_xyz
'x, y, z'
'-x+1/2, y+1/2, -z+1/2'
'-x, -y, -z'
'x-1/2, -y-1/2, z-1/2'

loop_
_atom_site_label
_atom_site_type_symbol
_atom_site_fract_x
_atom_site_fract_y
_atom_site_fract_z
_atom_site_U_iso_or_equiv
_atom_site_adp_type
_atom_site_occupancy
_atom_site_site_symmetry_order
_atom_site_calc_flag
_atom_site_refinement_flags_posn
Cu Cu 0.28264(2) 0.22401(2) 0.41045(2) 0.00871(6) Uani 1 1 d .
O11 O 0.25506(10) 0.34486(11) 0.31577(6) 0.0088(2) Uani 1 1 d .
O12 O 0.16641(10) 0.35843(11) 0.19176(6) 0.0112(2) Uani 1 1 d .
O13 O 0.18561(11) 0.07691(11) 0.33623(6) 0.0107(2) Uani 1 1 d .
C11 C 0.19047(14) 0.29292(15) 0.25631(8) 0.0087(3) Uani 1 1 d .
C12 C 0.13848(15) 0.14295(16) 0.26354(8) 0.0120(3) Uani 1 1 d .
H12A H 0.041501 0.145179 0.263258 0.014 Uiso 1 1 calc R
H12B H 0.166120 0.086382 0.216318 0.014 Uiso 1 1 calc R
O1W O 0.09906(11) 0.31029(13) 0.44799(7) 0.0148(2) Uani 1 1 d .
N1 N 0.46328(12) 0.29632(13) 0.43187(7) 0.0088(2) Uani 1 1 d .
N2 N 0.28734(12) 0.09833(14) 0.50532(7) 0.0105(2) Uani 1 1 d .
N3 N 0.48387(13) 0.19185(14) 0.56263(8) 0.0121(2) Uani 1 1 d .
C1 C 0.52003(15) 0.37620(16) 0.37349(9) 0.0117(3) Uani 1 1 d .
H1 H 0.474712 0.387085 0.323026 0.014 Uiso 1 1 calc R
C2 C 0.63919(15) 0.44172(17) 0.38376(9) 0.0150(3) Uani 1 1 d .
H2 H 0.675358 0.496823 0.341515 0.018 Uiso 1 1 calc R
C3 C 0.70614(15) 0.42554(17) 0.45783(9) 0.0149(3) Uani 1 1 d .
H3A H 0.787832 0.471736 0.467229 0.018 Uiso 1 1 calc R
C4 C 0.65294(14) 0.34248(17) 0.51676(9) 0.0132(3) Uani 1 1 d .
H4 H 0.697903 0.329158 0.567155 0.016 Uiso 1 1 calc R
C5 C 0.53086(14) 0.27712(15) 0.50175(8) 0.0093(3) Uani 1 1 d .
C6 C 0.37722(14) 0.10318(16) 0.56567(8) 0.0098(3) Uani 1 1 d .
C7 C 0.36676(15) 0.01759(17) 0.63550(9) 0.0136(3) Uani 1 1 d .
H7 H 0.431923 0.022004 0.677370 0.016 Uiso 1 1 calc R
C8 C 0.26203(16) -0.07155(17) 0.64218(9) 0.0150(3) Uani 1 1 d .
H8 H 0.253567 -0.129768 0.688794 0.018 Uiso 1 1 calc R
C9 C 0.16715(16) -0.07644(18) 0.57975(9) 0.0164(3) Uani 1 1 d .
H9 H 0.093023 -0.137016 0.583408 0.020 Uiso 1 1 calc R
C10 C 0.18383(15) 0.00824(17) 0.51326(9) 0.0145(3) Uani 1 1 d .
H10 H 0.120069 0.003948 0.470575 0.017 Uiso 1 1 calc R
Cl Cl 0.02135(3) 0.36399(4) 0.66063(2) 0.01342(8) Uani 1 1 d .
O1 O -0.04822(12) 0.32393(17) 0.58651(7) 0.0285(3) Uani 1 1 d .
O2 O 0.14492(12) 0.29211(14) 0.66541(8) 0.0266(3) Uani 1 1 d .
O3 O -0.05734(13) 0.33049(14) 0.72821(7) 0.0227(3) Uani 1 1 d .
O4 O 0.04481(12) 0.51636(13) 0.65921(7) 0.0217(3) Uani 1 1 d .
H1WA H 0.066(2) 0.367(3) 0.4188(14) 0.027(6) Uiso 1 1 d .
H1WB H 0.065(2) 0.307(2) 0.4881(15) 0.026(6) Uiso 1 1 d .
H13 H 0.238(2) 0.011(3) 0.3250(15) 0.040(7) Uiso 1 1 d .
H3 H 0.532(2) 0.186(2) 0.6004(12) 0.014(5) Uiso 1 1 d .

loop_
_atom_site_aniso_label
_atom_site_aniso_U_11
_atom_site_aniso_U_22
_atom_site_aniso_U_33
_atom_site_aniso_U_23
_atom_site_aniso_U_13
_atom_site_aniso_U_12
Cu 0.00790(9) 0.01133(10) 0.00673(9) 0.00306(6) -0.00358(6) -0.00251(6)
O11 0.0089(5) 0.0106(5) 0.0068(4) 0.0002(4) -0.0024(4) -0.0005(4)
O12 0.0135(5) 0.0124(5) 0.0075(4) 0.0005(4) -0.0045(4) 0.0006(4)
O13 0.0142(5) 0.0097(5) 0.0079(4) 0.0005(4) -0.0037(4) 0.0001(4)
C11 0.0065(6) 0.0112(7) 0.0085(6) -0.0006(5) -0.0007(5) 0.0025(5)
C12 0.0150(7) 0.0119(7) 0.0087(6) 0.0007(5) -0.0058(5) -0.0016(5)
O1W 0.0152(6) 0.0187(6) 0.0106(5) 0.0033(4) 0.0032(4) 0.0050(5)
N1 0.0073(5) 0.0108(6) 0.0082(5) 0.0002(4) -0.0012(4) -0.0006(4)
N2 0.0102(6) 0.0128(6) 0.0084(5) 0.0022(4) -0.0027(4) -0.0014(5)
N3 0.0103(6) 0.0186(7) 0.0070(5) 0.0034(5) -0.0054(5) -0.0031(5)
C1 0.0108(7) 0.0142(7) 0.0101(6) 0.0024(5) -0.0009(5) 0.0000(5)
C2 0.0125(7) 0.0179(8) 0.0148(7) 0.0036(6) 0.0008(5) -0.0034(6)
C3 0.0097(7) 0.0195(8) 0.0156(7) -0.0014(6) -0.0008(5) -0.0042(6)
C4 0.0088(7) 0.0201(8) 0.0105(6) -0.0014(6) -0.0031(5) -0.0021(6)
C5 0.0086(6) 0.0112(7) 0.0079(6) -0.0006(5) -0.0004(5) 0.0005(5)
C6 0.0096(6) 0.0113(7) 0.0086(6) 0.0006(5) -0.0013(5) 0.0006(5)
C7 0.0153(7) 0.0169(7) 0.0083(6) 0.0034(5) -0.0036(5) 0.0002(6)
C8 0.0194(8) 0.0151(7) 0.0104(6) 0.0050(5) -0.0009(6) -0.0006(6)
C9 0.0159(8) 0.0177(8) 0.0155(7) 0.0040(6) -0.0017(6) -0.0059(6)
C10 0.0125(7) 0.0175(7) 0.0133(7) 0.0030(6) -0.0047(5) -0.0044(6)
Cl 0.00975(16) 0.02228(19) 0.00819(15) 0.00079(13) -0.00028(12) -0.00049(13)
O1 0.0160(6) 0.0592(9) 0.0101(5) -0.0062(6) -0.0027(4) -0.0071(6)
O2 0.0152(6) 0.0270(7) 0.0372(7) -0.0083(6) -0.0061(5) 0.0077(5)
O3 0.0269(7) 0.0288(7) 0.0127(5) 0.0029(5) 0.0065(5) -0.0082(5)
O4 0.0166(6) 0.0213(6) 0.0272(6) 0.0096(5) -0.0007(5) -0.0012(5)

loop_
_atom_type_symbol
_atom_type_description
_atom_type_scat_dispersion_real
_atom_type_scat_dispersion_imag
_atom_type_scat_source
C C 0.0033 0.0016 'International Tables Vol C Tables 4.2.6.8 and 6.1.1.4'
H H 0.0000 0.0000 'International Tables Vol C Tables 4.2.6.8 and 6.1.1.4'
N N 0.0061 0.0033 'International Tables Vol C Tables 4.2.6.8 and 6.1.1.4'
O O 0.0106 0.0060 'International Tables Vol C Tables 4.2.6.8 and 6.1.1.4'
Cl Cl 0.1484 0.1585 'International Tables Vol C Tables 4.2.6.8 and 6.1.1.4'
Cu Cu 0.3201 1.2651 'International Tables Vol C Tables 4.2.6.8 and 6.1.1.4'

loop_
_geom_angle_atom_site_label_1
_geom_angle_atom_site_label_2
_geom_angle_atom_site_label_3
_geom_angle
O11 Cu O13 81.75(4)
O11 Cu O1W 84.22(4)
O11 Cu N1 93.49(5)
O11 Cu N2 173.03(5)
O13 Cu O1W 90.80(5)
N1 Cu O13 139.30(5)
N1 Cu O1W 129.13(5)
N2 Cu O13 94.19(5)
N2 Cu O1W 90.21(5)
N2 Cu N1 93.27(5)
C11 O11 Cu 117.41(9)
C12 O13 Cu 110.70(8)
O11 C11 C12 118.38(12)
O12 C11 O11 124.00(13)
O12 C11 C12 117.62(12)
O13 C12 C11 111.09(11)
C1 N1 Cu 117.99(10)
C5 N1 Cu 124.29(10)
C5 N1 C1 117.64(12)
C6 N2 Cu 125.29(10)
C6 N2 C10 117.98(12)
C10 N2 Cu 116.45(10)
C6 N3 C5 131.89(13)
N1 C1 C2 123.38(13)
C1 C2 C3 118.40(14)
C4 C3 C2 119.38(14)
C3 C4 C5 119.16(14)
N1 C5 N3 121.58(13)
N1 C5 C4 121.95(13)
N3 C5 C4 116.48(13)
N2 C6 N3 121.59(13)
N2 C6 C7 121.68(13)
N3 C6 C7 116.73(13)
C8 C7 C6 119.28(13)
C7 C8 C9 119.43(14)
C10 C9 C8 118.38(14)
N2 C10 C9 123.26(14)
O1 Cl O4 108.67(8)
O2 Cl O1 109.79(8)
O2 Cl O4 108.73(8)
O3 Cl O1 109.24(8)
O3 Cl O2 111.30(8)
O3 Cl O4 109.07(8)

loop_
_geom_bond_atom_site_label_1
_geom_bond_atom_site_label_2
_geom_bond_distance
Cu O11 1.9484(10)
Cu O13 2.0843(10)
Cu O1W 2.1456(12)
Cu N1 1.9898(12)
Cu N2 1.9621(12)
O11 C11 1.2686(17)
O12 C11 1.2510(17)
O13 C12 1.4260(16)
C11 C12 1.512(2)
N1 C1 1.3612(19)
N1 C5 1.3438(18)
N2 C6 1.3409(18)
N2 C10 1.3628(19)
N3 C5 1.3800(19)
N3 C6 1.3729(19)
C1 C2 1.371(2)
C2 C3 1.397(2)
C3 C4 1.369(2)
C4 C5 1.407(2)
C6 C7 1.4122(19)
C7 C8 1.365(2)
C8 C9 1.400(2)
C9 C10 1.370(2)
Cl O1 1.4516(12)
Cl O2 1.4317(13)
Cl O3 1.4242(12)
Cl O4 1.4528(13)
